data_4073532
loop_
_publ_author_name
'Beckmann, Jens'
'Heek, Timm'
'Takahashi, Masashi'

_publ_section_title
;
 The First Mixed-Valent Antimony(III/V) Oxo Clusters
 (2,6-Mes2C6H3Sb)2(ClSb)4O8and (2,6-Mes2C6H3Sb)4(ClSb)4(HOSb)2O14&#x2020;
;
_journal_issue 15
_journal_name_full Organometallics
_journal_page_first 3633
_journal_paper_doi 10.1021/om700434m
_journal_volume 26
_journal_year 2007
_chemical_formula_sum 'C48 H50 Cl2 O Sb2'
_chemical_formula_weight 957.28
_chemical_name_systematic
;
 ?
;
_space_group_IT_number 2
_symmetry_cell_setting triclinic
_symmetry_space_group_name_Hall '-P 1'
_symmetry_space_group_name_H-M 'P -1'
_atom_sites_solution_hydrogens geom
_atom_sites_solution_primary direct
_atom_sites_solution_secondary difmap
_audit_creation_method SHELXL-97
_cell_angle_alpha 74.85(8)
_cell_angle_beta 85.73(9)
_cell_angle_gamma 83.88(8)
_cell_formula_units_Z 2
_cell_length_a 8.58(2)
_cell_length_b 11.95(3)
_cell_length_c 21.48(5)
_cell_measurement_temperature 173
_cell_volume 2111(9)
_computing_cell_refinement 'Bruker SMART'
_computing_data_collection 'Bruker SMART'
_computing_data_reduction 'Bruker SAINT'
_computing_molecular_graphics 'Bruker SHELXTL'
_computing_publication_material 'Bruker SHELXTL'
_computing_structure_refinement 'Bruker SHELXTL'
_computing_structure_solution 'Bruker SHELXTL'
_diffrn_ambient_temperature 173
_diffrn_measured_fraction_theta_full 0.983
_diffrn_measured_fraction_theta_max 0.983
_diffrn_radiation_monochromator graphite
_diffrn_radiation_source 'fine-focus sealed tube'
_diffrn_radiation_type MoK\a
_diffrn_radiation_wavelength 0.71073
_diffrn_reflns_av_R_equivalents 0.0214
_diffrn_reflns_av_sigmaI/netI 0.0329
_diffrn_reflns_limit_h_max 11
_diffrn_reflns_limit_h_min -9
_diffrn_reflns_limit_k_max 15
_diffrn_reflns_limit_k_min -15
_diffrn_reflns_limit_l_max 28
_diffrn_reflns_limit_l_min -28
_diffrn_reflns_number 22669
_diffrn_reflns_theta_full 28.26
_diffrn_reflns_theta_max 28.26
_diffrn_reflns_theta_min 0.98
_exptl_absorpt_coefficient_mu 1.440
_exptl_absorpt_correction_T_max 1.00
_exptl_absorpt_correction_T_min 0.433
_exptl_absorpt_correction_type empirical
_exptl_crystal_colour colourless
_exptl_crystal_density_diffrn 1.505
_exptl_crystal_density_method 'not measured'
_exptl_crystal_description prism
_exptl_crystal_F_000 964
_exptl_crystal_size_max .5
_exptl_crystal_size_mid .35
_exptl_crystal_size_min .15
_refine_diff_density_max 1.052
_refine_diff_density_min -0.536
_refine_diff_density_rms 0.105
_refine_ls_extinction_method none
_refine_ls_goodness_of_fit_ref 1.065
_refine_ls_hydrogen_treatment mixed
_refine_ls_matrix_type full
_refine_ls_number_parameters 478
_refine_ls_number_reflns 10295
_refine_ls_number_restraints 0
_refine_ls_restrained_S_all 1.065
_refine_ls_R_factor_all 0.0520
_refine_ls_R_factor_gt 0.0343
_refine_ls_shift/su_max 0.001
_refine_ls_shift/su_mean 0.000
_refine_ls_structure_factor_coef Fsqd
_refine_ls_weighting_details 'calc w=1/[\s^2^(Fo^2^)+(0.0476P)^2^+1.6844P] where P=(Fo^2^+2Fc^2^)/3'
_refine_ls_weighting_scheme calc
_refine_ls_wR_factor_gt 0.0862
_refine_ls_wR_factor_ref 0.0937
_reflns_number_gt 7974
_reflns_number_total 10295
_reflns_threshold_expression >2sigma(I)
_cod_data_source_file om700434m-file002.cif
_cod_data_source_block publication_text
_cod_depositor_comments
;
The following automatic conversions were performed:

'_symmetry_cell_setting' value 'Triclinic' changed to 'triclinic'
according to /home/saulius/struct/CIF-dictionaries/cif_core.dic
dictionary named 'cif_core.dic' version 2.4.1 from 2010-06-29.

Automatic conversion script
Id: cif_fix_values 1715 2011-07-08 13:25:40Z adriana 
;
_cod_original_cell_volume 2112(9)
_cod_original_sg_symbol_H-M 'P-1   '
_cod_database_code 4073532

loop_
_symmetry_equiv_pos_as_xyz
'x, y, z'
'-x, -y, -z'

loop_
_atom_site_label
_atom_site_type_symbol
_atom_site_fract_x
_atom_site_fract_y
_atom_site_fract_z
_atom_site_U_iso_or_equiv
_atom_site_adp_type
_atom_site_occupancy
_atom_site_symmetry_multiplicity
_atom_site_calc_flag
_atom_site_refinement_flags
C57 C 0.2593(5) 0.0736(4) 0.01767(19) 0.0466(10) Uani 1 1 d .
H57A H 0.2378 0.0160 -0.0050 0.070 Uiso 1 1 calc R
H57B H 0.3715 0.0659 0.0254 0.070 Uiso 1 1 calc R
H57C H 0.2291 0.1520 -0.0088 0.070 Uiso 1 1 calc R
C56 C 0.1141(4) 0.1862(3) 0.22478(18) 0.0331(8) Uani 1 1 d .
H56A H 0.0511 0.1632 0.2653 0.050 Uiso 1 1 calc R
H56B H 0.0790 0.2661 0.2019 0.050 Uiso 1 1 calc R
H56C H 0.2249 0.1818 0.2343 0.050 Uiso 1 1 calc R
Cl1 Cl -0.21530(12) 0.37262(9) 0.29890(5) 0.0467(2) Uani 1 1 d .
Cl2 Cl -0.43207(11) 0.07454(8) 0.15674(5) 0.0380(2) Uani 1 1 d .
C21 C -0.4645(4) 0.4223(3) 0.08815(15) 0.0249(6) Uani 1 1 d .
C14 C -0.5796(4) 0.7563(3) 0.19976(17) 0.0326(8) Uani 1 1 d .
H14 H -0.6264 0.8176 0.2174 0.039 Uiso 1 1 calc R
C50 C -0.0023(3) 0.0120(3) 0.20205(15) 0.0223(6) Uani 1 1 d .
C23 C -0.2339(5) 0.3353(3) 0.03930(16) 0.0341(8) Uani 1 1 d .
C32 C -0.8241(4) 0.5689(3) 0.39132(19) 0.0375(8) Uani 1 1 d .
H32 H -0.9269 0.5463 0.4043 0.045 Uiso 1 1 calc R
C37 C -0.7868(5) 0.5600(4) 0.5080(2) 0.0518(11) Uani 1 1 d .
H37A H -0.7047 0.5736 0.5338 0.078 Uiso 1 1 calc R
H37B H -0.8125 0.4791 0.5236 0.078 Uiso 1 1 calc R
H37C H -0.8807 0.6125 0.5119 0.078 Uiso 1 1 calc R
C13 C -0.5256(5) 0.7800(3) 0.13634(17) 0.0344(8) Uani 1 1 d .
H13 H -0.5351 0.8576 0.1100 0.041 Uiso 1 1 calc R
C42 C -0.0105(4) -0.1131(3) 0.31371(16) 0.0268(7) Uani 1 1 d .
H42 H 0.0823 -0.1549 0.3017 0.032 Uiso 1 1 calc R
C25 C -0.2050(4) 0.4745(3) 0.10175(16) 0.0295(7) Uani 1 1 d .
C12 C -0.4569(4) 0.6898(3) 0.11069(16) 0.0304(7) Uani 1 1 d .
H12 H -0.4192 0.7070 0.0668 0.037 Uiso 1 1 calc R
C65 C -0.5785(4) 0.0517(3) 0.35941(16) 0.0290(7) Uani 1 1 d .
C20 C -0.3682(4) 0.4860(3) 0.11356(14) 0.0234(6) Uani 1 1 d .
C31 C -0.7751(4) 0.5867(3) 0.32674(18) 0.0324(8) Uani 1 1 d .
C64 C -0.7111(4) 0.1081(3) 0.38410(17) 0.0327(8) Uani 1 1 d .
H64 H -0.8123 0.0955 0.3736 0.039 Uiso 1 1 calc R
C34 C -0.5796(5) 0.6151(3) 0.41848(17) 0.0360(8) Uani 1 1 d .
H34 H -0.5132 0.6247 0.4498 0.043 Uiso 1 1 calc R
C43 C -0.0763(4) -0.1463(3) 0.37596(17) 0.0336(8) Uani 1 1 d .
H43 H -0.0288 -0.2109 0.4066 0.040 Uiso 1 1 calc R
C63 C -0.6988(4) 0.1820(3) 0.42355(16) 0.0328(8) Uani 1 1 d .
C62 C -0.5518(5) 0.1921(3) 0.44187(16) 0.0347(8) Uani 1 1 d .
H62 H -0.5423 0.2382 0.4711 0.042 Uiso 1 1 calc R
C35 C -0.5233(4) 0.6342(3) 0.35429(17) 0.0298(7) Uani 1 1 d .
C24 C -0.1401(4) 0.3994(3) 0.06403(17) 0.0340(8) Uani 1 1 d .
H24 H -0.0298 0.3924 0.0553 0.041 Uiso 1 1 calc R
C44 C -0.2122(4) -0.0848(3) 0.39344(16) 0.0312(7) Uani 1 1 d .
H44 H -0.2568 -0.1081 0.4361 0.037 Uiso 1 1 calc R
C30 C -0.6221(4) 0.6200(3) 0.30798(16) 0.0278(7) Uani 1 1 d .
C60 C -0.4289(4) 0.0710(3) 0.37448(15) 0.0248(6) Uani 1 1 d .
C33 C -0.7288(5) 0.5828(3) 0.43785(18) 0.0371(9) Uani 1 1 d .
C15 C -0.5659(4) 0.6418(3) 0.23855(16) 0.0262(7) Uani 1 1 d .
C10 C -0.4970(4) 0.5492(3) 0.21269(15) 0.0233(6) Uani 1 1 d .
C61 C -0.4152(4) 0.1367(3) 0.41889(16) 0.0291(7) Uani 1 1 d .
C45 C -0.2846(4) 0.0110(3) 0.34925(15) 0.0241(6) Uani 1 1 d .
C41 C -0.0802(4) -0.0185(3) 0.26864(15) 0.0222(6) Uani 1 1 d .
C55 C -0.0148(4) -0.0589(3) 0.16014(16) 0.0272(7) Uani 1 1 d .
C11 C -0.4419(4) 0.5747(3) 0.14780(15) 0.0236(6) Uani 1 1 d .
C40 C -0.2181(3) 0.0449(2) 0.28558(14) 0.0207(6) Uani 1 1 d .
O1 O -0.4766(3) 0.26482(18) 0.23759(11) 0.0283(5) Uani 1 1 d .
Sb1 Sb -0.49348(3) 0.382875(18) 0.285906(10) 0.02830(7) Uani 1 1 d .
Sb2 Sb -0.28662(2) 0.189396(17) 0.203400(10) 0.02276(6) Uani 1 1 d .
C58 C -0.1202(5) -0.1571(3) 0.17699(19) 0.0364(8) Uani 1 1 d .
H58A H -0.1705 -0.1623 0.2200 0.055 Uiso 1 1 calc R
H58B H -0.0576 -0.2305 0.1767 0.055 Uiso 1 1 calc R
H58C H -0.2009 -0.1422 0.1451 0.055 Uiso 1 1 calc R
C51 C 0.0947(4) 0.1049(3) 0.18289(15) 0.0244(6) Uani 1 1 d .
C52 C 0.1751(4) 0.1229(3) 0.12275(16) 0.0306(7) Uani 1 1 d .
H52 H 0.2390 0.1860 0.1096 0.037 Uiso 1 1 calc R
C26 C -0.6397(4) 0.4336(3) 0.09900(17) 0.0330(7) Uani 1 1 d .
H26A H -0.6859 0.3828 0.0777 0.050 Uiso 1 1 calc R
H26B H -0.6806 0.5145 0.0810 0.050 Uiso 1 1 calc R
H26C H -0.6669 0.4110 0.1454 0.050 Uiso 1 1 calc R
C53 C 0.1657(4) 0.0532(3) 0.08159(16) 0.0317(7) Uani 1 1 d .
C22 C -0.3942(5) 0.3477(3) 0.05153(15) 0.0314(8) Uani 1 1 d .
H22 H -0.4589 0.3041 0.0346 0.038 Uiso 1 1 calc R
C54 C 0.0685(4) -0.0362(3) 0.10041(16) 0.0315(7) Uani 1 1 d .
H54 H 0.0582 -0.0836 0.0719 0.038 Uiso 1 1 calc R
C68 C -0.6001(4) -0.0314(3) 0.3191(2) 0.0401(9) Uani 1 1 d .
H68A H -0.7122 -0.0331 0.3139 0.060 Uiso 1 1 calc R
H68B H -0.5551 -0.1096 0.3406 0.060 Uiso 1 1 calc R
H68C H -0.5469 -0.0053 0.2765 0.060 Uiso 1 1 calc R
C66 C -0.2583(5) 0.1478(4) 0.44363(19) 0.0402(9) Uani 1 1 d .
H66A H -0.1751 0.1045 0.4234 0.060 Uiso 1 1 calc R
H66B H -0.2600 0.1161 0.4906 0.060 Uiso 1 1 calc R
H66C H -0.2384 0.2301 0.4330 0.060 Uiso 1 1 calc R
C67 C -0.8440(5) 0.2481(4) 0.44528(19) 0.0455(10) Uani 1 1 d .
H67A H -0.9365 0.2293 0.4272 0.068 Uiso 1 1 calc R
H67B H -0.8340 0.3319 0.4302 0.068 Uiso 1 1 calc R
H67C H -0.8557 0.2259 0.4925 0.068 Uiso 1 1 calc R
C38 C -0.3588(4) 0.6699(3) 0.33559(19) 0.0389(8) Uani 1 1 d .
H38A H -0.3380 0.6796 0.2891 0.058 Uiso 1 1 calc R
H38B H -0.2829 0.6096 0.3593 0.058 Uiso 1 1 calc R
H38C H -0.3490 0.7436 0.3463 0.058 Uiso 1 1 calc R
C27 C -0.1609(6) 0.2513(4) 0.0010(2) 0.0499(11) Uani 1 1 d .
H27A H -0.2438 0.2139 -0.0127 0.075 Uiso 1 1 calc R
H27B H -0.0898 0.1918 0.0281 0.075 Uiso 1 1 calc R
H27C H -0.1020 0.2939 -0.0371 0.075 Uiso 1 1 calc R
C28 C -0.0978(5) 0.5417(3) 0.1284(2) 0.0429(9) Uani 1 1 d .
H28A H 0.0113 0.5223 0.1151 0.064 Uiso 1 1 calc R
H28B H -0.1097 0.5209 0.1756 0.064 Uiso 1 1 calc R
H28C H -0.1256 0.6254 0.1116 0.064 Uiso 1 1 calc R
C36 C -0.8808(5) 0.5671(4) 0.2785(2) 0.0480(10) Uani 1 1 d .
H36A H -0.8270 0.5831 0.2356 0.072 Uiso 1 1 calc R
H36B H -0.9773 0.6193 0.2772 0.072 Uiso 1 1 calc R
H36C H -0.9070 0.4862 0.2911 0.072 Uiso 1 1 calc R

loop_
_atom_site_aniso_label
_atom_site_aniso_U_11
_atom_site_aniso_U_22
_atom_site_aniso_U_33
_atom_site_aniso_U_23
_atom_site_aniso_U_13
_atom_site_aniso_U_12
C57 0.044(2) 0.058(3) 0.035(2) -0.0098(18) 0.0157(18) -0.0074(19)
C56 0.0278(18) 0.0359(18) 0.0384(19) -0.0116(15) -0.0016(15) -0.0111(14)
Cl1 0.0434(6) 0.0393(5) 0.0581(6) -0.0100(4) -0.0174(5) -0.0020(4)
Cl2 0.0428(5) 0.0326(4) 0.0425(5) -0.0134(4) -0.0125(4) -0.0037(4)
C21 0.0315(18) 0.0203(14) 0.0211(14) -0.0010(11) -0.0034(13) -0.0033(12)
C14 0.036(2) 0.0222(15) 0.0403(19) -0.0101(14) 0.0005(16) 0.0003(14)
C50 0.0144(14) 0.0238(14) 0.0271(15) -0.0054(12) 0.0026(12) 0.0003(11)
C23 0.050(2) 0.0271(16) 0.0231(16) -0.0062(13) 0.0013(15) 0.0049(15)
C32 0.0263(19) 0.0343(18) 0.050(2) -0.0117(16) 0.0133(16) -0.0012(14)
C37 0.053(3) 0.059(3) 0.044(2) -0.020(2) 0.021(2) -0.006(2)
C13 0.045(2) 0.0205(15) 0.0344(18) -0.0006(13) -0.0048(16) -0.0024(14)
C42 0.0195(16) 0.0286(16) 0.0308(17) -0.0072(13) 0.0023(13) 0.0010(12)
C25 0.0304(18) 0.0273(16) 0.0295(17) -0.0054(13) 0.0037(14) -0.0053(13)
C12 0.038(2) 0.0272(16) 0.0255(16) -0.0035(13) -0.0008(14) -0.0075(14)
C65 0.0265(18) 0.0304(16) 0.0284(16) -0.0053(13) 0.0040(13) -0.0042(13)
C20 0.0252(16) 0.0225(14) 0.0213(14) -0.0038(11) 0.0021(12) -0.0036(12)
C31 0.0217(17) 0.0302(17) 0.045(2) -0.0115(15) 0.0033(15) 0.0021(13)
C64 0.0239(18) 0.0393(19) 0.0307(17) -0.0038(14) 0.0022(14) 0.0003(14)
C34 0.042(2) 0.0371(19) 0.0330(18) -0.0164(15) 0.0033(16) -0.0064(16)
C43 0.033(2) 0.0320(17) 0.0297(17) -0.0004(14) -0.0033(15) 0.0053(14)
C63 0.0308(19) 0.0350(18) 0.0257(16) -0.0011(14) 0.0082(14) 0.0046(14)
C62 0.045(2) 0.0323(17) 0.0246(16) -0.0073(14) 0.0019(15) 0.0016(15)
C35 0.0283(18) 0.0268(16) 0.0365(18) -0.0130(14) 0.0058(14) -0.0055(13)
C24 0.0312(19) 0.0319(17) 0.0331(18) -0.0024(14) 0.0081(15) 0.0010(14)
C44 0.0287(18) 0.0362(18) 0.0252(16) -0.0029(14) -0.0002(14) -0.0011(14)
C30 0.0281(18) 0.0209(14) 0.0342(17) -0.0097(13) 0.0056(14) 0.0008(12)
C60 0.0215(16) 0.0273(15) 0.0237(15) -0.0046(12) 0.0019(12) 0.0000(12)
C33 0.044(2) 0.0321(17) 0.0337(18) -0.0124(15) 0.0141(16) 0.0027(15)
C15 0.0241(17) 0.0251(15) 0.0299(16) -0.0083(13) 0.0007(13) -0.0019(12)
C10 0.0210(16) 0.0195(13) 0.0289(16) -0.0058(12) -0.0008(12) -0.0012(11)
C61 0.0323(19) 0.0300(16) 0.0242(16) -0.0062(13) -0.0005(13) -0.0012(14)
C45 0.0233(16) 0.0242(14) 0.0246(15) -0.0063(12) 0.0000(12) -0.0019(12)
C41 0.0193(15) 0.0223(14) 0.0253(15) -0.0057(12) 0.0011(12) -0.0052(11)
C55 0.0247(17) 0.0221(14) 0.0335(17) -0.0072(13) 0.0023(13) 0.0007(12)
C11 0.0227(16) 0.0237(14) 0.0258(15) -0.0082(12) -0.0011(12) -0.0040(12)
C40 0.0175(15) 0.0206(13) 0.0239(14) -0.0049(11) -0.0026(12) -0.0026(11)
O1 0.0263(12) 0.0204(10) 0.0374(13) -0.0077(9) 0.0014(10) -0.0004(9)
Sb1 0.03375(14) 0.02166(11) 0.02688(12) -0.00441(8) 0.00297(9) 0.00160(9)
Sb2 0.02359(12) 0.01939(10) 0.02407(11) -0.00406(8) -0.00044(8) -0.00074(8)
C58 0.043(2) 0.0276(17) 0.043(2) -0.0153(15) 0.0054(17) -0.0088(15)
C51 0.0208(16) 0.0226(14) 0.0297(16) -0.0063(12) -0.0030(13) -0.0011(12)
C52 0.0239(17) 0.0305(17) 0.0341(18) -0.0019(14) 0.0030(14) -0.0064(13)
C26 0.0327(19) 0.0303(17) 0.0357(18) -0.0047(14) -0.0056(15) -0.0077(14)
C53 0.0247(17) 0.0383(18) 0.0275(16) -0.0042(14) 0.0054(13) 0.0023(14)
C22 0.048(2) 0.0241(15) 0.0223(15) -0.0053(12) -0.0085(15) -0.0015(14)
C54 0.036(2) 0.0302(16) 0.0296(17) -0.0127(14) 0.0034(15) 0.0022(14)
C68 0.0260(19) 0.047(2) 0.053(2) -0.0221(19) 0.0020(17) -0.0065(16)
C66 0.038(2) 0.046(2) 0.040(2) -0.0170(17) -0.0056(17) -0.0032(17)
C67 0.039(2) 0.055(2) 0.0330(19) -0.0047(17) 0.0056(17) 0.0160(18)
C38 0.037(2) 0.042(2) 0.043(2) -0.0166(17) 0.0029(17) -0.0138(16)
C27 0.072(3) 0.040(2) 0.037(2) -0.0168(17) 0.002(2) 0.012(2)
C28 0.031(2) 0.042(2) 0.057(3) -0.0130(19) 0.0045(18) -0.0107(16)
C36 0.029(2) 0.057(3) 0.058(3) -0.014(2) -0.0041(19) -0.0057(18)

loop_
_atom_type_symbol
_atom_type_description
_atom_type_scat_dispersion_real
_atom_type_scat_dispersion_imag
_atom_type_scat_source
C C 0.0033 0.0016 'International Tables Vol C Tables 4.2.6.8 and 6.1.1.4'
H H 0.0000 0.0000 'International Tables Vol C Tables 4.2.6.8 and 6.1.1.4'
Sb Sb -0.5866 1.5461 'International Tables Vol C Tables 4.2.6.8 and 6.1.1.4'
Cl Cl 0.1484 0.1585 'International Tables Vol C Tables 4.2.6.8 and 6.1.1.4'
O O 0.0106 0.0060 'International Tables Vol C Tables 4.2.6.8 and 6.1.1.4'

loop_
_geom_angle_atom_site_label_1
_geom_angle_atom_site_label_2
_geom_angle_atom_site_label_3
_geom_angle
C22 C21 C20 118.7(3)
C22 C21 C26 119.8(3)
C20 C21 C26 121.5(3)
C13 C14 C15 120.1(3)
C55 C50 C51 119.2(3)
C55 C50 C41 119.5(3)
C51 C50 C41 121.0(3)
C22 C23 C24 118.7(3)
C22 C23 C27 120.8(4)
C24 C23 C27 120.5(4)
C31 C32 C33 122.6(4)
C14 C13 C12 119.7(3)
C43 C42 C41 120.2(3)
C20 C25 C24 119.1(3)
C20 C25 C28 121.4(3)
C24 C25 C28 119.5(4)
C13 C12 C11 121.7(3)
C64 C65 C60 119.1(3)
C64 C65 C68 119.3(3)
C60 C65 C68 121.6(3)
C25 C20 C21 120.0(3)
C25 C20 C11 120.1(3)
C21 C20 C11 119.6(3)
C32 C31 C30 118.3(4)
C32 C31 C36 120.6(4)
C30 C31 C36 121.0(4)
C63 C64 C65 121.9(4)
C33 C34 C35 122.0(4)
C42 C43 C44 119.8(3)
C62 C63 C64 117.9(3)
C62 C63 C67 121.9(4)
C64 C63 C67 120.2(4)
C63 C62 C61 122.3(4)
C34 C35 C30 118.8(4)
C34 C35 C38 119.9(3)
C30 C35 C38 121.3(3)
C23 C24 C25 121.3(4)
C43 C44 C45 121.3(3)
C35 C30 C31 120.1(3)
C35 C30 C15 120.0(3)
C31 C30 C15 119.8(3)
C61 C60 C65 119.5(3)
C61 C60 C45 119.8(3)
C65 C60 C45 120.4(3)
C34 C33 C32 118.1(4)
C34 C33 C37 121.3(4)
C32 C33 C37 120.5(4)
C14 C15 C10 120.6(3)
C14 C15 C30 118.5(3)
C10 C15 C30 120.9(3)
C11 C10 C15 118.7(3)
C11 C10 Sb1 130.2(2)
C15 C10 Sb1 111.1(3)
C60 C61 C62 118.8(3)
C60 C61 C66 122.0(3)
C62 C61 C66 119.2(3)
C44 C45 C40 119.1(3)
C44 C45 C60 116.0(3)
C40 C45 C60 124.9(3)
C42 C41 C40 120.7(3)
C42 C41 C50 117.1(3)
C40 C41 C50 122.2(3)
C54 C55 C50 119.4(3)
C54 C55 C58 118.9(3)
C50 C55 C58 121.7(3)
C12 C11 C10 119.2(3)
C12 C11 C20 116.0(3)
C10 C11 C20 124.8(3)
C41 C40 C45 118.9(3)
C41 C40 Sb2 109.9(2)
C45 C40 Sb2 131.2(2)
Sb1 O1 Sb2 128.69(15)
O1 Sb1 C10 105.2(2)
O1 Sb1 Cl1 94.69(10)
C10 Sb1 Cl1 93.62(13)
O1 Sb2 C40 102.91(18)
O1 Sb2 Cl2 93.24(18)
C40 Sb2 Cl2 94.13(19)
C52 C51 C50 118.7(3)
C52 C51 C56 118.5(3)
C50 C51 C56 122.8(3)
C53 C52 C51 122.7(3)
C52 C53 C54 118.1(3)
C52 C53 C57 120.9(4)
C54 C53 C57 121.0(3)
C23 C22 C21 122.1(3)
C53 C54 C55 121.9(3)

loop_
_geom_bond_atom_site_label_1
_geom_bond_atom_site_label_2
_geom_bond_distance
C57 C53 1.514(6)
C56 C51 1.515(5)
Cl1 Sb1 2.411(6)
Cl2 Sb2 2.391(4)
C21 C22 1.400(5)
C21 C20 1.407(5)
C21 C26 1.501(6)
C14 C13 1.372(6)
C14 C15 1.402(5)
C50 C55 1.404(5)
C50 C51 1.415(5)
C50 C41 1.504(5)
C23 C22 1.381(6)
C23 C24 1.387(6)
C23 C27 1.516(5)
C32 C31 1.387(6)
C32 C33 1.390(6)
C37 C33 1.515(6)
C13 C12 1.393(5)
C42 C43 1.387(5)
C42 C41 1.394(5)
C25 C20 1.403(6)
C25 C24 1.407(5)
C25 C28 1.515(6)
C12 C11 1.396(5)
C65 C64 1.402(5)
C65 C60 1.403(6)
C65 C68 1.511(6)
C20 C11 1.503(5)
C31 C30 1.412(6)
C31 C36 1.505(6)
C64 C63 1.391(6)
C34 C33 1.380(6)
C34 C35 1.395(6)
C43 C44 1.392(5)
C63 C62 1.375(6)
C63 C67 1.514(5)
C62 C61 1.406(5)
C35 C30 1.408(6)
C35 C38 1.514(6)
C44 C45 1.401(5)
C30 C15 1.497(6)
C60 C61 1.403(5)
C60 C45 1.502(5)
C15 C10 1.420(5)
C10 C11 1.404(5)
C10 Sb1 2.188(5)
C61 C66 1.514(6)
C45 C40 1.415(5)
C41 C40 1.413(5)
C55 C54 1.398(5)
C55 C58 1.511(5)
C40 Sb2 2.189(5)
O1 Sb1 1.947(4)
O1 Sb2 1.966(4)
C51 C52 1.394(5)
C52 C53 1.376(6)
C53 C54 1.384(6)
